data_7156538
loop_
_publ_author_name
'Chandrasekhar, Attoor'
'Ramkumar, Venkatachalam'
'Sankararaman, Sethuraman'

_publ_section_title
;
 Palladium catalyzed carbonylative annulation of the C(sp<sup>2</sup>)-H
 bond of N,1-diaryl-1H-tetrazol-5-amines and
 N,4-diaryl-4H-triazol-3-amines to quinazolinones.
;
_journal_issue 44
_journal_name_full 'Organic &amp; biomolecular chemistry'
_journal_page_first 8629
_journal_page_last 8638
_journal_paper_doi 10.1039/c8ob02516a
_journal_volume 16
_journal_year 2018
_chemical_formula_moiety 'C17 H15 N5 O'
_chemical_formula_sum 'C17 H15 N5 O'
_chemical_formula_weight 305.34
_space_group_crystal_system monoclinic
_space_group_IT_number 14
_space_group_name_Hall '-P 2ybc'
_space_group_name_H-M_alt 'P 1 21/c 1'
_symmetry_space_group_name_Hall '-P 2ybc'
_symmetry_space_group_name_H-M 'P 1 21/c 1'
_atom_sites_solution_hydrogens geom
_audit_creation_method SHELXL-2014/7
_audit_update_record
;
2018-04-03 deposited with the CCDC.
2018-10-25 downloaded from the CCDC.
;
_cell_angle_alpha 90
_cell_angle_beta 105.140(3)
_cell_angle_gamma 90
_cell_formula_units_Z 4
_cell_length_a 8.7446(4)
_cell_length_b 11.5290(7)
_cell_length_c 15.2091(8)
_cell_measurement_reflns_used 1309
_cell_measurement_temperature 296(2)
_cell_measurement_theta_max 22.37
_cell_measurement_theta_min 2.41
_cell_volume 1480.11(14)
_computing_cell_refinement 'Bruker SAINT'
_computing_data_collection 'Bruker APEX2'
_computing_data_reduction 'Bruker SAINT'
_computing_molecular_graphics 'Bruker SHELXTL'
_computing_publication_material 'Bruker SHELXTL'
_computing_structure_refinement 'SHELXL-2014/7 (Sheldrick, 2014)'
_computing_structure_solution 'SHELXS-97 (Sheldrick 2008)'
_diffrn_ambient_temperature 296(2)
_diffrn_measured_fraction_theta_full 0.999
_diffrn_measured_fraction_theta_max 0.999
_diffrn_measurement_device_type 'Bruker APEX-II CCD'
_diffrn_measurement_method '\f and \w scans'
_diffrn_radiation_type MoK\a
_diffrn_radiation_wavelength 0.71073
_diffrn_reflns_av_R_equivalents 0.0397
_diffrn_reflns_av_unetI/netI 0.0527
_diffrn_reflns_Laue_measured_fraction_full 0.999
_diffrn_reflns_Laue_measured_fraction_max 0.999
_diffrn_reflns_limit_h_max 9
_diffrn_reflns_limit_h_min -9
_diffrn_reflns_limit_k_max 13
_diffrn_reflns_limit_k_min -12
_diffrn_reflns_limit_l_max 17
_diffrn_reflns_limit_l_min -17
_diffrn_reflns_number 7469
_diffrn_reflns_point_group_measured_fraction_full 0.999
_diffrn_reflns_point_group_measured_fraction_max 0.999
_diffrn_reflns_theta_full 24.019
_diffrn_reflns_theta_max 24.019
_diffrn_reflns_theta_min 2.246
_exptl_absorpt_coefficient_mu 0.091
_exptl_absorpt_correction_T_max 0.988
_exptl_absorpt_correction_T_min 0.978
_exptl_absorpt_correction_type multi-scan
_exptl_absorpt_process_details 'SADABS V2014/5(Bruker AXS.Inc)'
_exptl_crystal_colour colourless
_exptl_crystal_density_diffrn 1.370
_exptl_crystal_description Rectangular
_exptl_crystal_F_000 640
_exptl_crystal_size_max 0.250
_exptl_crystal_size_mid 0.220
_exptl_crystal_size_min 0.130
_refine_diff_density_max 0.180
_refine_diff_density_min -0.184
_refine_diff_density_rms 0.044
_refine_ls_extinction_method none
_refine_ls_goodness_of_fit_ref 1.055
_refine_ls_hydrogen_treatment constr
_refine_ls_matrix_type full
_refine_ls_number_parameters 211
_refine_ls_number_reflns 2323
_refine_ls_number_restraints 0
_refine_ls_restrained_S_all 1.055
_refine_ls_R_factor_all 0.0901
_refine_ls_R_factor_gt 0.0478
_refine_ls_shift/su_max 0.003
_refine_ls_shift/su_mean 0.000
_refine_ls_structure_factor_coef Fsqd
_refine_ls_weighting_details 'w=1/[\s^2^(Fo^2^)+(0.0646P)^2^+0.0686P] where P=(Fo^2^+2Fc^2^)/3'
_refine_ls_weighting_scheme calc
_refine_ls_wR_factor_gt 0.1156
_refine_ls_wR_factor_ref 0.1397
_reflns_Friedel_coverage 0.000
_reflns_number_gt 1446
_reflns_number_total 2323
_reflns_threshold_expression 'I > 2\s(I)'
_cod_data_source_file c8ob02516a2.cif
_cod_data_source_block 1080
_cod_depositor_comments 'Adding full bibliography for 7156537--7156540.cif.'
_cod_database_code 7156538
_shelx_shelxl_version_number 2014/7
_shelx_space_group_comment
; 
The symmetry employed for this shelxl refinement is uniquely defined 
by the following loop, which should always be used as a source of 
symmetry information in preference to the above space-group names. 
They are only intended as comments. 
;
_shelx_estimated_absorpt_t_min 0.978
_shelx_estimated_absorpt_t_max 0.988

loop_
_space_group_symop_operation_xyz
'x, y, z'
'-x, y+1/2, -z+1/2'
'-x, -y, -z'
'x, -y-1/2, z-1/2'

loop_
_atom_site_label
_atom_site_type_symbol
_atom_site_fract_x
_atom_site_fract_y
_atom_site_fract_z
_atom_site_U_iso_or_equiv
_atom_site_adp_type
_atom_site_occupancy
_atom_site_site_symmetry_order
_atom_site_calc_flag
_atom_site_refinement_flags_posn
_atom_site_refinement_flags_adp
C1 C 0.4682(3) 0.2212(2) 0.96796(19) 0.0450(7) Uani 1 1 d . .
H1 H 0.3978 0.1748 0.9262 0.054 Uiso 1 1 calc R U
C2 C 0.5432(3) 0.3140(2) 0.9387(2) 0.0512(8) Uani 1 1 d . .
H2 H 0.5218 0.3294 0.8766 0.061 Uiso 1 1 calc R U
C3 C 0.6487(3) 0.3843(3) 0.9990(2) 0.0502(8) Uani 1 1 d . .
C4 C 0.6761(3) 0.3591(3) 1.0903(2) 0.0574(9) Uani 1 1 d . .
H4 H 0.7464 0.4056 1.1321 0.069 Uiso 1 1 calc R U
C5 C 0.6037(3) 0.2679(3) 1.1227(2) 0.0514(8) Uani 1 1 d . .
H5 H 0.6242 0.2533 1.1848 0.062 Uiso 1 1 calc R U
C6 C 0.4999(3) 0.1990(2) 1.05997(18) 0.0400(7) Uani 1 1 d . .
C7 C 0.7311(3) 0.4834(3) 0.9656(2) 0.0731(11) Uani 1 1 d . .
H7A H 0.7199 0.5526 0.9984 0.110 Uiso 1 1 calc R U
H7B H 0.6844 0.4952 0.9018 0.110 Uiso 1 1 calc R U
H7C H 0.8415 0.4654 0.9755 0.110 Uiso 1 1 calc R U
C8 C 0.3150(3) 0.0244(2) 1.04502(17) 0.0345(6) Uani 1 1 d . .
C9 C 0.1791(3) -0.1356(3) 1.0995(2) 0.0444(7) Uani 1 1 d . .
C10 C 0.0988(3) -0.1457(2) 1.00347(18) 0.0387(7) Uani 1 1 d . .
C11 C -0.0186(3) -0.2300(2) 0.9768(2) 0.0469(8) Uani 1 1 d . .
H11 H -0.0436 -0.2779 1.0202 0.056 Uiso 1 1 calc R U
C12 C -0.0968(3) -0.2423(3) 0.8868(2) 0.0491(8) Uani 1 1 d . .
H12 H -0.1756 -0.2983 0.8699 0.059 Uiso 1 1 calc R U
C13 C -0.0610(3) -0.1728(2) 0.82016(19) 0.0421(7) Uani 1 1 d . .
C14 C 0.0575(3) -0.0891(2) 0.84438(17) 0.0387(7) Uani 1 1 d . .
C15 C 0.1363(3) -0.0736(2) 0.93698(17) 0.0350(6) Uani 1 1 d . .
C16 C -0.1516(3) -0.1890(3) 0.72212(19) 0.0575(9) Uani 1 1 d . .
H16A H -0.1907 -0.1153 0.6964 0.086 Uiso 1 1 calc R U
H16B H -0.2391 -0.2406 0.7189 0.086 Uiso 1 1 calc R U
H16C H -0.0828 -0.2213 0.6886 0.086 Uiso 1 1 calc R U
C17 C 0.1022(3) -0.0155(3) 0.77324(19) 0.0543(8) Uani 1 1 d . .
H17A H 0.1136 -0.0639 0.7240 0.082 Uiso 1 1 calc R U
H17B H 0.2006 0.0232 0.7997 0.082 Uiso 1 1 calc R U
H17C H 0.0209 0.0410 0.7506 0.082 Uiso 1 1 calc R U
N1 N 0.4262(2) 0.10271(19) 1.09195(14) 0.0397(6) Uani 1 1 d . .
N2 N 0.4625(3) 0.0781(2) 1.18337(15) 0.0530(7) Uani 1 1 d . .
N3 N 0.3810(3) -0.0088(2) 1.19717(15) 0.0547(7) Uani 1 1 d . .
N4 N 0.2889(2) -0.04321(19) 1.11376(14) 0.0428(6) Uani 1 1 d . .
N5 N 0.2493(2) 0.01513(18) 0.95932(14) 0.0370(6) Uani 1 1 d . .
O1 O 0.1621(2) -0.1939(2) 1.16277(14) 0.0645(6) Uani 1 1 d . .

loop_
_atom_site_aniso_label
_atom_site_aniso_U_11
_atom_site_aniso_U_22
_atom_site_aniso_U_33
_atom_site_aniso_U_23
_atom_site_aniso_U_13
_atom_site_aniso_U_12
C1 0.0418(15) 0.045(2) 0.0422(18) -0.0028(15) 0.0004(12) -0.0036(13)
C2 0.0470(16) 0.050(2) 0.054(2) 0.0031(16) 0.0093(14) -0.0046(15)
C3 0.0409(16) 0.040(2) 0.070(2) -0.0040(17) 0.0158(15) 0.0006(14)
C4 0.0482(17) 0.051(2) 0.069(2) -0.0183(17) 0.0084(16) -0.0118(15)
C5 0.0524(17) 0.053(2) 0.0451(18) -0.0139(16) 0.0061(14) -0.0056(15)
C6 0.0317(14) 0.0396(18) 0.0470(18) -0.0040(14) 0.0073(12) 0.0019(13)
C7 0.066(2) 0.060(2) 0.098(3) 0.003(2) 0.0282(19) -0.0131(18)
C8 0.0357(13) 0.0328(17) 0.0349(16) 0.0016(13) 0.0093(12) 0.0071(12)
C9 0.0436(16) 0.0459(19) 0.0464(19) 0.0050(15) 0.0165(14) 0.0031(14)
C10 0.0365(14) 0.0376(17) 0.0433(17) 0.0010(14) 0.0126(12) 0.0025(13)
C11 0.0440(16) 0.0424(19) 0.056(2) 0.0044(15) 0.0171(14) 0.0003(14)
C12 0.0408(15) 0.044(2) 0.060(2) -0.0030(16) 0.0088(14) -0.0050(13)
C13 0.0357(14) 0.0387(18) 0.0489(19) -0.0074(14) 0.0057(13) 0.0066(13)
C14 0.0384(14) 0.0387(18) 0.0373(16) -0.0001(13) 0.0069(12) 0.0052(13)
C15 0.0323(13) 0.0317(16) 0.0405(16) -0.0025(13) 0.0088(12) 0.0051(12)
C16 0.0535(17) 0.055(2) 0.055(2) -0.0122(16) -0.0014(15) 0.0007(15)
C17 0.0595(18) 0.057(2) 0.0409(18) 0.0019(15) 0.0033(14) -0.0042(15)
N1 0.0390(12) 0.0428(15) 0.0338(14) -0.0047(11) 0.0032(10) -0.0013(11)
N2 0.0522(14) 0.0663(19) 0.0365(15) -0.0004(13) 0.0045(11) -0.0028(13)
N3 0.0558(15) 0.0695(19) 0.0353(15) -0.0010(13) 0.0056(11) -0.0078(14)
N4 0.0454(12) 0.0474(16) 0.0344(14) -0.0009(12) 0.0087(10) 0.0002(11)
N5 0.0368(12) 0.0369(14) 0.0357(14) -0.0018(11) 0.0065(10) 0.0011(10)
O1 0.0689(13) 0.0772(17) 0.0477(14) 0.0161(12) 0.0157(10) -0.0130(11)

loop_
_atom_type_symbol
_atom_type_description
_atom_type_scat_dispersion_real
_atom_type_scat_dispersion_imag
_atom_type_scat_source
C C 0.0033 0.0016 'International Tables Vol C Tables 4.2.6.8 and 6.1.1.4'
H H 0.0000 0.0000 'International Tables Vol C Tables 4.2.6.8 and 6.1.1.4'
N N 0.0061 0.0033 'International Tables Vol C Tables 4.2.6.8 and 6.1.1.4'
O O 0.0106 0.0060 'International Tables Vol C Tables 4.2.6.8 and 6.1.1.4'

loop_
_geom_angle_atom_site_label_1
_geom_angle_atom_site_label_2
_geom_angle_atom_site_label_3
_geom_angle
C6 C1 C2 118.9(3)
C6 C1 H1 120.6
C2 C1 H1 120.6
C3 C2 C1 121.9(3)
C3 C2 H2 119.0
C1 C2 H2 119.0
C4 C3 C2 117.2(3)
C4 C3 C7 121.7(3)
C2 C3 C7 121.1(3)
C3 C4 C5 123.0(3)
C3 C4 H4 118.5
C5 C4 H4 118.5
C6 C5 C4 118.0(3)
C6 C5 H5 121.0
C4 C5 H5 121.0
C1 C6 C5 121.1(3)
C1 C6 N1 120.0(2)
C5 C6 N1 118.9(3)
C3 C7 H7A 109.5
C3 C7 H7B 109.5
H7A C7 H7B 109.5
C3 C7 H7C 109.5
H7A C7 H7C 109.5
H7B C7 H7C 109.5
N5 C8 N4 127.4(2)
N5 C8 N1 130.3(2)
N4 C8 N1 102.3(2)
O1 C9 N4 120.9(3)
O1 C9 C10 128.8(3)
N4 C9 C10 110.2(2)
C11 C10 C15 119.5(3)
C11 C10 C9 118.3(2)
C15 C10 C9 122.2(2)
C12 C11 C10 120.1(3)
C12 C11 H11 119.9
C10 C11 H11 119.9
C11 C12 C13 121.3(3)
C11 C12 H12 119.3
C13 C12 H12 119.3
C12 C13 C14 120.0(3)
C12 C13 C16 119.4(3)
C14 C13 C16 120.6(3)
C13 C14 C15 119.2(2)
C13 C14 C17 121.0(2)
C15 C14 C17 119.8(2)
N5 C15 C14 117.7(2)
N5 C15 C10 122.5(2)
C14 C15 C10 119.8(2)
C13 C16 H16A 109.5
C13 C16 H16B 109.5
H16A C16 H16B 109.5
C13 C16 H16C 109.5
H16A C16 H16C 109.5
H16B C16 H16C 109.5
C14 C17 H17A 109.5
C14 C17 H17B 109.5
H17A C17 H17B 109.5
C14 C17 H17C 109.5
H17A C17 H17C 109.5
H17B C17 H17C 109.5
N2 N1 C8 109.5(2)
N2 N1 C6 119.9(2)
C8 N1 C6 130.5(2)
N3 N2 N1 109.7(2)
N2 N3 N4 107.0(2)
C8 N4 N3 111.5(2)
C8 N4 C9 123.6(2)
N3 N4 C9 124.9(2)
C8 N5 C15 114.1(2)

loop_
_geom_bond_atom_site_label_1
_geom_bond_atom_site_label_2
_geom_bond_distance
C1 C6 1.378(4)
C1 C2 1.388(4)
C1 H1 0.9300
C2 C3 1.380(4)
C2 H2 0.9300
C3 C4 1.377(4)
C3 C7 1.507(4)
C4 C5 1.383(4)
C4 H4 0.9300
C5 C6 1.383(4)
C5 H5 0.9300
C6 N1 1.431(3)
C7 H7A 0.9600
C7 H7B 0.9600
C7 H7C 0.9600
C8 N5 1.284(3)
C8 N4 1.370(3)
C8 N1 1.381(3)
C9 O1 1.214(3)
C9 N4 1.413(3)
C9 C10 1.450(4)
C10 C11 1.395(4)
C10 C15 1.412(3)
C11 C12 1.368(4)
C11 H11 0.9300
C12 C13 1.390(4)
C12 H12 0.9300
C13 C14 1.393(3)
C13 C16 1.506(4)
C14 C15 1.408(3)
C14 C17 1.505(4)
C15 N5 1.401(3)
C16 H16A 0.9600
C16 H16B 0.9600
C16 H16C 0.9600
C17 H17A 0.9600
C17 H17B 0.9600
C17 H17C 0.9600
N1 N2 1.372(3)
N2 N3 1.278(3)
N3 N4 1.372(3)

loop_
_geom_torsion_atom_site_label_1
_geom_torsion_atom_site_label_2
_geom_torsion_atom_site_label_3
_geom_torsion_atom_site_label_4
_geom_torsion
C6 C1 C2 C3 0.2(4)
C1 C2 C3 C4 -0.5(4)
C1 C2 C3 C7 178.9(3)
C2 C3 C4 C5 0.3(4)
C7 C3 C4 C5 -179.2(3)
C3 C4 C5 C6 0.3(4)
C2 C1 C6 C5 0.4(4)
C2 C1 C6 N1 -179.0(2)
C4 C5 C6 C1 -0.6(4)
C4 C5 C6 N1 178.7(2)
O1 C9 C10 C11 2.3(4)
N4 C9 C10 C11 -177.7(2)
O1 C9 C10 C15 -177.4(3)
N4 C9 C10 C15 2.6(3)
C15 C10 C11 C12 -0.2(4)
C9 C10 C11 C12 -179.9(2)
C10 C11 C12 C13 0.6(4)
C11 C12 C13 C14 0.5(4)
C11 C12 C13 C16 -179.4(3)
C12 C13 C14 C15 -2.0(4)
C16 C13 C14 C15 177.9(2)
C12 C13 C14 C17 178.0(2)
C16 C13 C14 C17 -2.2(4)
C13 C14 C15 N5 -176.9(2)
C17 C14 C15 N5 3.1(3)
C13 C14 C15 C10 2.5(4)
C17 C14 C15 C10 -177.5(2)
C11 C10 C15 N5 177.9(2)
C9 C10 C15 N5 -2.3(4)
C11 C10 C15 C14 -1.4(4)
C9 C10 C15 C14 178.3(2)
N5 C8 N1 N2 -179.5(2)
N4 C8 N1 N2 1.0(3)
N5 C8 N1 C6 1.6(4)
N4 C8 N1 C6 -177.9(2)
C1 C6 N1 N2 177.5(2)
C5 C6 N1 N2 -1.8(3)
C1 C6 N1 C8 -3.6(4)
C5 C6 N1 C8 177.0(2)
C8 N1 N2 N3 -0.7(3)
C6 N1 N2 N3 178.3(2)
N1 N2 N3 N4 0.1(3)
N5 C8 N4 N3 179.6(2)
N1 C8 N4 N3 -0.9(3)
N5 C8 N4 C9 -1.1(4)
N1 C8 N4 C9 178.4(2)
N2 N3 N4 C8 0.5(3)
N2 N3 N4 C9 -178.8(2)
O1 C9 N4 C8 179.0(2)
C10 C9 N4 C8 -1.0(3)
O1 C9 N4 N3 -1.8(4)
C10 C9 N4 N3 178.2(2)
N4 C8 N5 C15 1.6(4)
N1 C8 N5 C15 -177.8(2)
C14 C15 N5 C8 179.5(2)
C10 C15 N5 C8 0.2(3)
